data_4342696
loop_
_publ_author_name
'Gupta, Arvind K.'
'Yadav, Ashok'
'Srivastava, Anant Kumar'
'Ramya, Kormathmadam Raghupathy'
'Paithankar, Harshad'
'Nandi, Shyamapada'
'Chugh, Jeetender'
'Boomishankar, Ramamoorthy'

_publ_section_title
;
 A Neutral Cluster Cage with a Tetrahedral [Pd12IIL6] Framework: Crystal
 Structures and Host--Guest Studies
;
_journal_name_full 'Inorganic chemistry'
_journal_page_first 150317143949001
_journal_paper_doi 10.1021/ic502798r
_journal_year 2015
_chemical_formula_moiety 'C48 H84 N12 O28 P4 Pd12, (CCl4)'
_chemical_formula_sum 'C49 H84 Cl4 N12 O28 P4 Pd12'
_chemical_formula_weight 2831.76
_space_group_crystal_system monoclinic
_space_group_IT_number 14
_space_group_name_Hall '-P 2ybc'
_space_group_name_H-M_alt 'P 1 21/c 1'
_atom_sites_solution_hydrogens geom
_audit_creation_method SHELXL-2013
_cell_angle_alpha 90
_cell_angle_beta 107.4592(11)
_cell_angle_gamma 90
_cell_formula_units_Z 4
_cell_length_a 18.0511(4)
_cell_length_b 23.8322(6)
_cell_length_c 29.9204(7)
_cell_measurement_reflns_used 9981
_cell_measurement_temperature 100(2)
_cell_measurement_theta_max 68.26
_cell_measurement_theta_min 2.42
_cell_volume 12278.7(5)
_computing_cell_refinement 'Bruker SAINT'
_computing_data_collection 'Bruker APEX2'
_computing_data_reduction 'Bruker SAINT'
_computing_molecular_graphics 'Bruker SHELXTL'
_computing_publication_material 'Bruker SHELXTL'
_computing_structure_refinement 'SHELXL-2013 (Sheldrick, 2013)'
_computing_structure_solution 'SHELXS-97 (Sheldrick 2008)'
_diffrn_ambient_temperature 100(2)
_diffrn_measured_fraction_theta_full 0.991
_diffrn_measured_fraction_theta_max 0.987
_diffrn_measurement_device_type 'Bruker APEX-II CCD'
_diffrn_measurement_method '\f and \w scans'
_diffrn_radiation_type CuK\a
_diffrn_radiation_wavelength 1.54178
_diffrn_reflns_av_R_equivalents 0.0396
_diffrn_reflns_av_unetI/netI 0.0418
_diffrn_reflns_Laue_measured_fraction_full 0.991
_diffrn_reflns_Laue_measured_fraction_max 0.987
_diffrn_reflns_limit_h_max 20
_diffrn_reflns_limit_h_min -21
_diffrn_reflns_limit_k_max 28
_diffrn_reflns_limit_k_min -21
_diffrn_reflns_limit_l_max 35
_diffrn_reflns_limit_l_min -24
_diffrn_reflns_number 83502
_diffrn_reflns_point_group_measured_fraction_full 0.991
_diffrn_reflns_point_group_measured_fraction_max 0.987
_diffrn_reflns_theta_full 67.679
_diffrn_reflns_theta_max 68.309
_diffrn_reflns_theta_min 2.415
_exptl_absorpt_coefficient_mu 15.569
_exptl_absorpt_correction_T_max 0.7531
_exptl_absorpt_correction_T_min 0.4887
_exptl_absorpt_correction_type multi-scan
_exptl_absorpt_process_details SADABS
_exptl_crystal_colour orange
_exptl_crystal_density_diffrn 1.532
_exptl_crystal_description prism
_exptl_crystal_F_000 5464
_exptl_crystal_size_max 0.21
_exptl_crystal_size_mid 0.18
_exptl_crystal_size_min 0.12
_platon_squeeze_details
;
;
_refine_diff_density_max 1.385
_refine_diff_density_min -0.649
_refine_diff_density_rms 0.156
_refine_ls_extinction_method none
_refine_ls_goodness_of_fit_ref 1.079
_refine_ls_hydrogen_treatment constr
_refine_ls_matrix_type full
_refine_ls_number_parameters 1006
_refine_ls_number_reflns 22240
_refine_ls_number_restraints 0
_refine_ls_restrained_S_all 1.079
_refine_ls_R_factor_all 0.0560
_refine_ls_R_factor_gt 0.0415
_refine_ls_shift/su_max 0.002
_refine_ls_shift/su_mean 0.000
_refine_ls_structure_factor_coef Fsqd
_refine_ls_weighting_details 'w=1/[\s^2^(Fo^2^)+(0.0701P)^2^+0.8705P] where P=(Fo^2^+2Fc^2^)/3'
_refine_ls_weighting_scheme calc
_refine_ls_wR_factor_gt 0.1200
_refine_ls_wR_factor_ref 0.1255
_reflns_Friedel_coverage 0.000
_reflns_number_gt 16936
_reflns_number_total 22240
_reflns_threshold_expression 'I > 2\s(I)'
_cod_data_source_file 2_CCl4.cif
_cod_data_source_block carbontetrachloride_encapsulated_cage
_cod_database_code 4342696
_shelx_space_group_comment
;
The symmetry employed for this shelxl refinement is uniquely defined
by the following loop, which should always be used as a source of
symmetry information in preference to the above space-group names.
They are only intended as comments.
;
_shelx_f_calc_maximum 1535.22
_shelx_f_squared_multiplier 1.000

loop_
_space_group_symop_id
_space_group_symop_operation_xyz
1 x,y,z
2 -x,1/2+y,1/2-z
3 -x,-y,-z
4 x,1/2-y,1/2+z

loop_
_atom_site_label
_atom_site_type_symbol
_atom_site_fract_x
_atom_site_fract_y
_atom_site_fract_z
_atom_site_U_iso_or_equiv
_atom_site_adp_type
_atom_site_occupancy
_atom_site_site_symmetry_order
_atom_site_calc_flag
_atom_site_refinement_flags_posn
_atom_site_refinement_flags_adp
Pd1 Pd 0.24070(3) 0.70427(2) 0.80462(2) 0.02670(11) Uani 1 1 d . .
Pd2 Pd 0.40308(3) 0.70639(2) 0.78802(2) 0.02523(11) Uani 1 1 d . .
Pd3 Pd 0.38115(3) 0.63708(2) 0.87134(2) 0.02639(11) Uani 1 1 d . .
Pd4 Pd 0.38657(3) 0.41446(2) 0.86973(2) 0.02625(11) Uani 1 1 d . .
Pd5 Pd 0.24697(2) 0.34856(2) 0.80173(2) 0.02574(11) Uani 1 1 d . .
Pd6 Pd 0.40924(2) 0.35155(2) 0.78298(2) 0.02366(11) Uani 1 1 d . .
Pd7 Pd 0.00735(2) 0.59223(2) 0.68841(2) 0.02675(11) Uani 1 1 d . .
Pd8 Pd 0.00970(2) 0.46011(2) 0.68887(2) 0.02495(11) Uani 1 1 d . .
Pd9 Pd 0.02868(2) 0.52686(2) 0.60235(2) 0.02402(11) Uani 1 1 d . .
Pd10 Pd 0.44202(2) 0.59820(2) 0.64194(2) 0.01980(10) Uani 1 1 d . .
Pd11 Pd 0.44520(2) 0.46717(2) 0.63976(2) 0.02070(10) Uani 1 1 d . .
Pd12 Pd 0.30362(2) 0.53242(2) 0.57268(2) 0.02025(10) Uani 1 1 d . .
P1 P 0.37169(9) 0.75120(6) 0.86426(5) 0.0281(4) Uani 1 1 d . .
P2 P 0.38006(9) 0.30071(6) 0.85724(5) 0.0280(4) Uani 1 1 d . .
P3 P -0.10216(8) 0.52497(7) 0.63001(6) 0.0269(4) Uani 1 1 d . .
P4 P 0.45210(8) 0.53550(6) 0.56814(5) 0.0195(3) Uani 1 1 d . .
O11 O 0.3916(3) 0.80019(18) 0.89463(15) 0.0421(12) Uani 1 1 d . .
O21 O 0.4038(3) 0.24888(17) 0.88497(15) 0.0386(11) Uani 1 1 d . .
O31 O -0.1853(2) 0.52373(18) 0.60863(16) 0.0379(12) Uani 1 1 d . .
O41 O 0.4918(2) 0.53920(15) 0.53257(13) 0.0244(9) Uani 1 1 d . .
N1 N 0.3285(3) 0.75799(19) 0.80619(17) 0.0281(12) Uani 1 1 d . .
C11 C 0.3070(4) 0.8124(3) 0.7794(3) 0.0438(18) Uani 1 1 d . .
H11 H 0.2807 0.8028 0.7459 0.053 Uiso 1 1 calc R U
C12 C 0.3825(4) 0.8442(3) 0.7817(3) 0.056(2) Uani 1 1 d . .
H12A H 0.3696 0.8807 0.7663 0.085 Uiso 1 1 calc R U
H12B H 0.4129 0.8222 0.7658 0.085 Uiso 1 1 calc R U
H12C H 0.4129 0.8498 0.8146 0.085 Uiso 1 1 calc R U
C13 C 0.2504(5) 0.8447(3) 0.7970(3) 0.077(3) Uani 1 1 d . .
H13A H 0.2174 0.8185 0.8077 0.116 Uiso 1 1 calc R U
H13B H 0.2179 0.8681 0.7717 0.116 Uiso 1 1 calc R U
H13C H 0.2787 0.8687 0.8232 0.116 Uiso 1 1 calc R U
N2 N 0.4397(3) 0.70480(19) 0.85840(16) 0.0251(11) Uani 1 1 d . .
C21 C 0.5242(4) 0.7081(3) 0.8823(2) 0.0358(16) Uani 1 1 d . .
H21 H 0.5487 0.6743 0.8728 0.043 Uiso 1 1 calc R U
C22 C 0.5594(4) 0.7599(3) 0.8660(2) 0.049(2) Uani 1 1 d . .
H22A H 0.5512 0.7576 0.8322 0.073 Uiso 1 1 calc R U
H22B H 0.6152 0.7615 0.8824 0.073 Uiso 1 1 calc R U
H22C H 0.5343 0.7939 0.8731 0.073 Uiso 1 1 calc R U
C23 C 0.5443(4) 0.7073(3) 0.9343(2) 0.055(2) Uani 1 1 d . .
H23A H 0.5236 0.7411 0.9450 0.082 Uiso 1 1 calc R U
H23B H 0.6009 0.7064 0.9480 0.082 Uiso 1 1 calc R U
H23C H 0.5216 0.6740 0.9442 0.082 Uiso 1 1 calc R U
N3 N 0.3087(3) 0.70189(19) 0.87157(16) 0.0255(11) Uani 1 1 d . .
C31 C 0.2691(4) 0.7027(3) 0.9091(2) 0.0355(16) Uani 1 1 d . .
H31 H 0.2356 0.6685 0.9049 0.043 Uiso 1 1 calc R U
C32 C 0.2168(4) 0.7535(3) 0.9036(2) 0.0449(18) Uani 1 1 d . .
H32A H 0.2481 0.7877 0.9074 0.067 Uiso 1 1 calc R U
H32B H 0.1895 0.7524 0.9273 0.067 Uiso 1 1 calc R U
H32C H 0.1788 0.7531 0.8723 0.067 Uiso 1 1 calc R U
C33 C 0.3294(4) 0.6991(3) 0.9577(2) 0.050(2) Uani 1 1 d . .
H33A H 0.3612 0.6654 0.9594 0.075 Uiso 1 1 calc R U
H33B H 0.3028 0.6973 0.9818 0.075 Uiso 1 1 calc R U
H33C H 0.3628 0.7324 0.9629 0.075 Uiso 1 1 calc R U
N4 N 0.3185(3) 0.3477(2) 0.86860(17) 0.0296(12) Uani 1 1 d . .
C41 C 0.2811(4) 0.3431(3) 0.9068(2) 0.0397(17) Uani 1 1 d . .
H41 H 0.2474 0.3769 0.9047 0.048 Uiso 1 1 calc R U
C42 C 0.3420(4) 0.3441(4) 0.9548(2) 0.059(2) Uani 1 1 d . .
H42A H 0.3735 0.3099 0.9590 0.089 Uiso 1 1 calc R U
H42B H 0.3160 0.3459 0.9792 0.089 Uiso 1 1 calc R U
H42C H 0.3754 0.3770 0.9572 0.089 Uiso 1 1 calc R U
C43 C 0.2275(5) 0.2902(3) 0.8997(3) 0.065(3) Uani 1 1 d . .
H43A H 0.1991 0.2860 0.8664 0.098 Uiso 1 1 calc R U
H43B H 0.1905 0.2947 0.9176 0.098 Uiso 1 1 calc R U
H43C H 0.2594 0.2568 0.9107 0.098 Uiso 1 1 calc R U
N5 N 0.4465(3) 0.35071(19) 0.85319(16) 0.0259(11) Uani 1 1 d . .
C51 C 0.5318(3) 0.3475(3) 0.8773(2) 0.0372(17) Uani 1 1 d . .
H51 H 0.5545 0.3830 0.8694 0.045 Uiso 1 1 calc R U
C52 C 0.5497(4) 0.3468(3) 0.9294(2) 0.055(2) Uani 1 1 d . .
H52A H 0.5227 0.3779 0.9392 0.083 Uiso 1 1 calc R U
H52B H 0.6058 0.3509 0.9439 0.083 Uiso 1 1 calc R U
H52C H 0.5325 0.3112 0.9392 0.083 Uiso 1 1 calc R U
C53 C 0.5692(4) 0.2994(3) 0.8571(2) 0.0438(18) Uani 1 1 d . .
H53A H 0.6244 0.2967 0.8747 0.066 Uiso 1 1 calc R U
H53B H 0.5635 0.3070 0.8241 0.066 Uiso 1 1 calc R U
H53C H 0.5433 0.2639 0.8598 0.066 Uiso 1 1 calc R U
N6 N 0.3347(3) 0.29822(19) 0.79901(16) 0.0250(11) Uani 1 1 d . .
C61 C 0.3148(4) 0.2462(2) 0.7693(2) 0.0381(17) Uani 1 1 d . .
H61 H 0.2891 0.2575 0.7361 0.046 Uiso 1 1 calc R U
C62 C 0.3868(4) 0.2130(3) 0.7715(3) 0.051(2) Uani 1 1 d . .
H62A H 0.4172 0.2330 0.7543 0.076 Uiso 1 1 calc R U
H62B H 0.3720 0.1760 0.7573 0.076 Uiso 1 1 calc R U
H62C H 0.4182 0.2084 0.8042 0.076 Uiso 1 1 calc R U
C63 C 0.2584(4) 0.2093(3) 0.7860(3) 0.053(2) Uani 1 1 d . .
H63A H 0.2848 0.1948 0.8174 0.079 Uiso 1 1 calc R U
H63B H 0.2409 0.1779 0.7643 0.079 Uiso 1 1 calc R U
H63C H 0.2134 0.2318 0.7870 0.079 Uiso 1 1 calc R U
N7 N -0.0614(3) 0.52562(18) 0.68879(18) 0.0259(11) Uani 1 1 d . .
C71 C -0.1032(4) 0.5263(3) 0.7247(2) 0.0348(16) Uani 1 1 d . .
H71 H -0.0630 0.5273 0.7561 0.042 Uiso 1 1 calc R U
C72 C -0.1526(4) 0.5781(3) 0.7209(3) 0.051(2) Uani 1 1 d . .
H72A H -0.1201 0.6116 0.7232 0.077 Uiso 1 1 calc R U
H72B H -0.1765 0.5783 0.7463 0.077 Uiso 1 1 calc R U
H72C H -0.1933 0.5782 0.6906 0.077 Uiso 1 1 calc R U
C73 C -0.1497(4) 0.4742(3) 0.7228(3) 0.051(2) Uani 1 1 d . .
H73A H -0.1924 0.4734 0.6934 0.077 Uiso 1 1 calc R U
H73B H -0.1708 0.4736 0.7494 0.077 Uiso 1 1 calc R U
H73C H -0.1163 0.4413 0.7243 0.077 Uiso 1 1 calc R U
N8 N -0.0473(3) 0.5779(2) 0.61934(16) 0.0255(11) Uani 1 1 d . .
C81 C -0.0777(4) 0.6277(3) 0.5876(2) 0.0428(18) Uani 1 1 d . .
H81 H -0.0321 0.6524 0.5893 0.051 Uiso 1 1 calc R U
C82 C -0.1318(5) 0.6609(3) 0.6050(3) 0.078(3) Uani 1 1 d . .
H82A H -0.1789 0.6390 0.6021 0.117 Uiso 1 1 calc R U
H82B H -0.1454 0.6954 0.5866 0.117 Uiso 1 1 calc R U
H82C H -0.1071 0.6705 0.6380 0.117 Uiso 1 1 calc R U
C83 C -0.1105(4) 0.6095(3) 0.5372(2) 0.058(2) Uani 1 1 d . .
H83A H -0.1591 0.5890 0.5332 0.087 Uiso 1 1 calc R U
H83B H -0.0730 0.5851 0.5288 0.087 Uiso 1 1 calc R U
H83C H -0.1205 0.6426 0.5168 0.087 Uiso 1 1 calc R U
N9 N -0.0449(3) 0.47307(19) 0.61988(17) 0.0265(12) Uani 1 1 d . .
C91 C -0.0686(4) 0.4231(3) 0.5896(2) 0.0355(17) Uani 1 1 d . .
H91 H -0.0212 0.4001 0.5922 0.043 Uiso 1 1 calc R U
C92 C -0.1262(4) 0.3867(3) 0.6071(3) 0.063(3) Uani 1 1 d . .
H92A H -0.1001 0.3730 0.6388 0.095 Uiso 1 1 calc R U
H92B H -0.1436 0.3547 0.5860 0.095 Uiso 1 1 calc R U
H92C H -0.1712 0.4095 0.6075 0.095 Uiso 1 1 calc R U
C93 C -0.1045(4) 0.4399(3) 0.5376(2) 0.048(2) Uani 1 1 d . .
H93A H -0.1461 0.4673 0.5350 0.072 Uiso 1 1 calc R U
H93B H -0.1259 0.4065 0.5191 0.072 Uiso 1 1 calc R U
H93C H -0.0643 0.4564 0.5258 0.072 Uiso 1 1 calc R U
N10 N 0.5029(3) 0.53434(17) 0.62584(16) 0.0192(10) Uani 1 1 d . .
C101 C 0.5891(3) 0.5348(3) 0.6449(2) 0.0353(16) Uani 1 1 d . .
H101 H 0.6033 0.5339 0.6799 0.042 Uiso 1 1 calc R U
C102 C 0.6206(3) 0.5897(3) 0.6304(2) 0.0413(17) Uani 1 1 d . .
H10A H 0.6059 0.5919 0.5962 0.062 Uiso 1 1 calc R U
H10B H 0.6773 0.5904 0.6433 0.062 Uiso 1 1 calc R U
H10C H 0.5986 0.6218 0.6426 0.062 Uiso 1 1 calc R U
C103 C 0.6231(4) 0.4818(3) 0.6286(3) 0.0444(19) Uani 1 1 d . .
H10D H 0.6067 0.4484 0.6423 0.067 Uiso 1 1 calc R U
H10E H 0.6799 0.4840 0.6389 0.067 Uiso 1 1 calc R U
H10F H 0.6042 0.4792 0.5944 0.067 Uiso 1 1 calc R U
N11 N 0.3894(2) 0.58656(18) 0.57255(15) 0.0185(10) Uani 1 1 d . .
C111 C 0.3699(3) 0.6375(3) 0.5422(2) 0.0295(14) Uani 1 1 d . .
H111 H 0.3326 0.6610 0.5529 0.035 Uiso 1 1 calc R U
C112 C 0.3302(4) 0.6195(3) 0.4913(2) 0.0419(18) Uani 1 1 d . .
H11A H 0.3643 0.5938 0.4811 0.063 Uiso 1 1 calc R U
H11B H 0.3198 0.6527 0.4710 0.063 Uiso 1 1 calc R U
H11C H 0.2812 0.6005 0.4893 0.063 Uiso 1 1 calc R U
C113 C 0.4430(4) 0.6723(2) 0.5466(2) 0.0329(15) Uani 1 1 d . .
H11D H 0.4675 0.6821 0.5796 0.049 Uiso 1 1 calc R U
H11E H 0.4289 0.7067 0.5280 0.049 Uiso 1 1 calc R U
H11F H 0.4795 0.6504 0.5351 0.049 Uiso 1 1 calc R U
N12 N 0.3928(3) 0.48134(18) 0.57096(16) 0.0211(10) Uani 1 1 d . .
C121 C 0.3738(3) 0.4314(2) 0.5401(2) 0.0271(14) Uani 1 1 d . .
H121 H 0.3357 0.4086 0.5507 0.033 Uiso 1 1 calc R U
C122 C 0.4434(4) 0.3951(3) 0.5454(2) 0.0355(16) Uani 1 1 d . .
H12D H 0.4830 0.4163 0.5362 0.053 Uiso 1 1 calc R U
H12E H 0.4284 0.3620 0.5252 0.053 Uiso 1 1 calc R U
H12F H 0.4643 0.3832 0.5781 0.053 Uiso 1 1 calc R U
C123 C 0.3332(4) 0.4492(3) 0.4900(2) 0.0369(16) Uani 1 1 d . .
H12G H 0.2846 0.4685 0.4886 0.055 Uiso 1 1 calc R U
H12H H 0.3218 0.4160 0.4698 0.055 Uiso 1 1 calc R U
H12I H 0.3669 0.4747 0.4792 0.055 Uiso 1 1 calc R U
C1 C 0.1223(3) 0.6710(2) 0.7263(2) 0.0247(13) Uani 1 1 d . .
C2 C 0.1114(3) 0.6384(2) 0.7674(2) 0.0280(14) Uani 1 1 d . .
O1 O 0.1756(2) 0.70701(16) 0.73486(14) 0.0307(10) Uani 1 1 d . .
O2 O 0.0788(2) 0.65885(17) 0.68602(14) 0.0305(10) Uani 1 1 d . .
O3 O 0.1560(2) 0.64796(17) 0.80799(14) 0.0326(10) Uani 1 1 d . .
O4 O 0.0583(2) 0.60114(18) 0.75908(14) 0.0337(10) Uani 1 1 d . .
C3 C 0.4283(4) 0.5259(2) 0.8728(2) 0.0274(14) Uani 1 1 d . .
C4 C 0.3501(4) 0.5249(2) 0.8818(2) 0.0270(14) Uani 1 1 d . .
O5 O 0.4578(2) 0.57388(16) 0.86861(14) 0.0308(10) Uani 1 1 d . .
O6 O 0.4605(2) 0.48017(15) 0.86920(14) 0.0278(10) Uani 1 1 d . .
O7 O 0.3167(2) 0.57224(16) 0.88393(15) 0.0314(10) Uani 1 1 d . .
O8 O 0.3204(2) 0.47742(16) 0.88556(15) 0.0317(10) Uani 1 1 d . .
C5 C 0.4637(3) 0.6408(2) 0.73080(19) 0.0222(13) Uani 1 1 d . .
C6 C 0.3944(3) 0.6739(2) 0.69770(19) 0.0219(12) Uani 1 1 d . .
O9 O 0.4811(2) 0.65121(16) 0.77422(13) 0.0269(9) Uani 1 1 d . .
O10 O 0.4967(2) 0.60556(16) 0.71286(13) 0.0268(9) Uani 1 1 d . .
O11L O 0.3609(2) 0.70977(15) 0.71564(13) 0.0266(9) Uani 1 1 d . .
O12 O 0.3766(2) 0.66435(15) 0.65467(12) 0.0237(9) Uani 1 1 d . .
C7 C 0.1149(3) 0.4130(2) 0.7676(2) 0.0244(13) Uani 1 1 d . .
C8 C 0.1256(3) 0.3822(2) 0.7247(2) 0.0282(14) Uani 1 1 d . .
O13 O 0.1606(2) 0.40191(18) 0.80712(13) 0.0294(10) Uani 1 1 d . .
O14 O 0.0614(2) 0.44980(18) 0.75992(14) 0.0327(10) Uani 1 1 d . .
O15 O 0.1805(2) 0.34666(16) 0.73271(14) 0.0300(10) Uani 1 1 d . .
O16 O 0.0809(2) 0.39355(17) 0.68517(13) 0.0299(10) Uani 1 1 d . .
C9 C 0.4679(3) 0.4201(2) 0.72746(19) 0.0240(13) Uani 1 1 d . .
C10 C 0.4014(3) 0.3871(2) 0.6942(2) 0.0239(13) Uani 1 1 d . .
O17 O 0.4877(2) 0.40732(16) 0.77039(13) 0.0277(10) Uani 1 1 d . .
O18 O 0.5023(2) 0.45685(16) 0.71064(13) 0.0258(9) Uani 1 1 d . .
O19 O 0.3670(2) 0.34986(15) 0.71104(13) 0.0274(9) Uani 1 1 d . .
O20 O 0.3823(2) 0.39899(16) 0.65062(12) 0.0258(9) Uani 1 1 d . .
C11L C 0.1597(3) 0.5617(2) 0.58053(18) 0.0199(12) Uani 1 1 d . .
C12L C 0.1610(3) 0.4975(2) 0.57892(19) 0.0233(13) Uani 1 1 d . .
O21L O 0.2173(2) 0.58750(15) 0.57498(13) 0.0240(9) Uani 1 1 d . .
O22 O 0.1005(2) 0.58529(16) 0.58629(14) 0.0282(9) Uani 1 1 d . .
O23 O 0.2191(2) 0.47389(15) 0.57212(15) 0.0265(9) Uani 1 1 d . .
O24 O 0.1034(2) 0.47189(15) 0.58504(15) 0.0294(10) Uani 1 1 d . .
C1G C 0.2744(4) 0.5276(3) 0.7290(2) 0.0323(15) Uani 1 1 d . .
Cl1G Cl 0.24839(11) 0.58862(8) 0.69484(7) 0.0547(5) Uani 1 1 d . .
Cl2G Cl 0.22575(12) 0.52587(8) 0.77162(7) 0.0557(5) Uani 1 1 d . .
Cl3G Cl 0.24785(12) 0.46836(7) 0.69203(7) 0.0539(5) Uani 1 1 d . .
Cl4G Cl 0.37492(10) 0.52684(8) 0.75586(7) 0.0553(5) Uani 1 1 d . .

loop_
_atom_site_aniso_label
_atom_site_aniso_U_11
_atom_site_aniso_U_22
_atom_site_aniso_U_33
_atom_site_aniso_U_23
_atom_site_aniso_U_13
_atom_site_aniso_U_12
Pd1 0.0292(2) 0.0218(2) 0.0277(2) -0.00704(18) 0.00631(19) -0.00153(18)
Pd2 0.0285(2) 0.0211(2) 0.0246(2) -0.00621(17) 0.00565(18) -0.00222(18)
Pd3 0.0308(2) 0.0215(2) 0.0252(2) -0.00640(18) 0.00608(18) 0.00021(18)
Pd4 0.0283(2) 0.0233(2) 0.0256(2) 0.00625(18) 0.00576(18) 0.00505(18)
Pd5 0.0250(2) 0.0230(2) 0.0271(2) 0.00948(18) 0.00454(18) 0.00458(18)
Pd6 0.0265(2) 0.0178(2) 0.0253(2) 0.00652(17) 0.00559(18) 0.00445(17)
Pd7 0.0158(2) 0.0298(2) 0.0318(2) 0.00139(19) 0.00267(18) 0.00116(18)
Pd8 0.0137(2) 0.0293(2) 0.0282(2) 0.00536(18) 0.00081(17) 0.00139(17)
Pd9 0.0152(2) 0.0267(2) 0.0271(2) 0.00152(18) 0.00161(17) -0.00374(17)
Pd10 0.0201(2) 0.0200(2) 0.0182(2) -0.00103(16) 0.00422(16) -0.00192(16)
Pd11 0.0216(2) 0.0201(2) 0.0204(2) 0.00235(17) 0.00649(17) 0.00111(16)
Pd12 0.0186(2) 0.0217(2) 0.0200(2) -0.00004(16) 0.00510(16) -0.00315(17)
P1 0.0326(9) 0.0205(7) 0.0295(8) -0.0112(6) 0.0069(7) -0.0021(6)
P2 0.0299(9) 0.0232(8) 0.0285(8) 0.0115(7) 0.0053(7) 0.0058(6)
P3 0.0126(7) 0.0316(8) 0.0331(8) 0.0072(7) 0.0016(6) -0.0005(6)
P4 0.0205(7) 0.0198(7) 0.0188(7) -0.0002(6) 0.0066(6) -0.0016(6)
O11 0.051(3) 0.029(2) 0.044(3) -0.019(2) 0.011(2) -0.011(2)
O21 0.043(3) 0.028(2) 0.046(3) 0.019(2) 0.014(2) 0.010(2)
O31 0.016(2) 0.048(3) 0.045(3) 0.018(2) 0.0023(19) -0.0018(19)
O41 0.031(2) 0.023(2) 0.026(2) -0.0030(17) 0.0189(18) -0.0021(17)
N1 0.028(3) 0.019(2) 0.037(3) -0.011(2) 0.010(2) -0.007(2)
C11 0.049(5) 0.024(3) 0.057(5) 0.009(3) 0.015(4) 0.009(3)
C12 0.060(5) 0.025(4) 0.086(6) 0.002(4) 0.024(5) -0.012(4)
C13 0.068(6) 0.032(4) 0.125(9) -0.009(5) 0.020(6) 0.014(4)
N2 0.026(3) 0.023(2) 0.026(3) -0.006(2) 0.008(2) -0.007(2)
C21 0.027(3) 0.037(4) 0.040(4) -0.001(3) 0.003(3) -0.007(3)
C22 0.035(4) 0.056(5) 0.049(4) -0.013(4) 0.005(3) -0.018(4)
C23 0.050(5) 0.066(5) 0.033(4) 0.005(4) -0.010(3) -0.017(4)
N3 0.031(3) 0.020(2) 0.024(3) -0.007(2) 0.006(2) 0.001(2)
C31 0.035(4) 0.044(4) 0.030(3) -0.005(3) 0.013(3) 0.009(3)
C32 0.044(4) 0.049(4) 0.043(4) -0.014(4) 0.016(3) 0.008(4)
C33 0.056(5) 0.058(5) 0.037(4) -0.010(4) 0.016(4) 0.002(4)
N4 0.034(3) 0.023(3) 0.033(3) 0.016(2) 0.012(2) 0.005(2)
C41 0.045(4) 0.043(4) 0.035(4) 0.015(3) 0.018(3) 0.007(3)
C42 0.067(6) 0.079(6) 0.041(4) 0.026(4) 0.031(4) 0.008(5)
C43 0.079(6) 0.055(5) 0.075(6) 0.018(5) 0.043(5) -0.022(5)
N5 0.030(3) 0.023(2) 0.023(2) 0.006(2) 0.005(2) 0.009(2)
C51 0.017(3) 0.044(4) 0.044(4) 0.017(3) -0.002(3) 0.006(3)
C52 0.040(4) 0.073(6) 0.043(4) 0.014(4) -0.003(3) 0.012(4)
C53 0.028(4) 0.040(4) 0.061(5) 0.002(4) 0.009(3) 0.015(3)
N6 0.023(3) 0.018(2) 0.031(3) 0.003(2) 0.004(2) 0.007(2)
C61 0.040(4) 0.018(3) 0.048(4) 0.002(3) 0.002(3) -0.002(3)
C62 0.055(5) 0.024(3) 0.073(5) -0.010(4) 0.020(4) 0.016(3)
C63 0.048(5) 0.028(4) 0.081(6) -0.007(4) 0.017(4) -0.017(3)
N7 0.015(2) 0.022(2) 0.037(3) 0.005(2) 0.002(2) 0.004(2)
C71 0.021(3) 0.040(4) 0.047(4) 0.015(3) 0.014(3) 0.011(3)
C72 0.045(4) 0.045(4) 0.077(6) 0.011(4) 0.037(4) 0.010(4)
C73 0.031(4) 0.066(5) 0.059(5) 0.009(4) 0.018(4) -0.008(4)
N8 0.017(2) 0.027(3) 0.030(3) 0.004(2) 0.002(2) 0.001(2)
C81 0.032(4) 0.039(4) 0.049(4) 0.014(3) -0.002(3) 0.001(3)
C82 0.072(6) 0.049(5) 0.112(8) 0.019(5) 0.026(6) 0.036(5)
C83 0.053(5) 0.058(5) 0.048(5) 0.018(4) -0.006(4) 0.011(4)
N9 0.017(2) 0.027(3) 0.031(3) 0.001(2) 0.000(2) -0.007(2)
C91 0.031(4) 0.033(3) 0.031(3) 0.002(3) -0.008(3) -0.009(3)
C92 0.054(5) 0.049(5) 0.069(5) 0.014(4) -0.008(4) -0.032(4)
C93 0.048(5) 0.052(5) 0.033(4) -0.005(3) -0.005(3) -0.019(4)
N10 0.021(2) 0.015(2) 0.023(2) -0.0012(19) 0.009(2) 0.0001(19)
C101 0.018(3) 0.050(4) 0.033(4) 0.000(3) -0.001(3) 0.002(3)
C102 0.019(3) 0.050(4) 0.055(4) -0.004(4) 0.010(3) -0.010(3)
C103 0.024(4) 0.049(4) 0.060(5) 0.015(4) 0.013(3) 0.011(3)
N11 0.019(2) 0.021(2) 0.018(2) -0.0005(19) 0.0081(18) -0.0046(19)
C111 0.025(3) 0.032(3) 0.031(3) 0.018(3) 0.007(3) 0.004(3)
C112 0.038(4) 0.043(4) 0.034(4) 0.008(3) -0.006(3) -0.016(3)
C113 0.046(4) 0.020(3) 0.031(3) 0.001(3) 0.009(3) -0.012(3)
N12 0.018(2) 0.020(2) 0.024(2) 0.002(2) 0.006(2) -0.0050(19)
C121 0.032(3) 0.023(3) 0.027(3) -0.011(3) 0.010(3) -0.004(3)
C122 0.049(4) 0.031(3) 0.031(3) -0.003(3) 0.019(3) 0.001(3)
C123 0.042(4) 0.043(4) 0.027(3) -0.010(3) 0.012(3) -0.008(3)
C1 0.021(3) 0.016(3) 0.036(3) -0.001(3) 0.006(3) 0.006(2)
C2 0.022(3) 0.027(3) 0.035(3) -0.008(3) 0.008(3) 0.007(3)
O1 0.029(2) 0.023(2) 0.033(2) -0.0002(18) -0.0007(19) 0.0016(18)
O2 0.023(2) 0.030(2) 0.033(2) 0.0057(19) 0.0002(18) -0.0040(18)
O3 0.030(2) 0.037(2) 0.029(2) -0.004(2) 0.0075(19) -0.009(2)
O4 0.023(2) 0.041(3) 0.036(2) -0.005(2) 0.0074(19) -0.0051(19)
C3 0.031(3) 0.025(3) 0.022(3) -0.007(3) 0.002(3) 0.005(3)
C4 0.031(3) 0.025(3) 0.022(3) -0.001(3) 0.003(3) -0.001(3)
O5 0.034(2) 0.022(2) 0.036(2) -0.0021(19) 0.0090(19) 0.0005(18)
O6 0.029(2) 0.020(2) 0.033(2) 0.0025(18) 0.0073(18) 0.0005(17)
O7 0.036(2) 0.021(2) 0.041(3) -0.0049(19) 0.017(2) 0.0032(19)
O8 0.033(2) 0.025(2) 0.038(2) 0.0021(19) 0.012(2) 0.0052(19)
C5 0.023(3) 0.017(3) 0.025(3) -0.003(2) 0.004(2) -0.007(2)
C6 0.026(3) 0.019(3) 0.023(3) -0.004(2) 0.010(2) -0.005(2)
O9 0.028(2) 0.029(2) 0.021(2) -0.0049(17) 0.0023(17) -0.0006(18)
O10 0.028(2) 0.027(2) 0.025(2) -0.0034(18) 0.0077(18) 0.0009(18)
O11L 0.035(2) 0.023(2) 0.021(2) -0.0020(17) 0.0062(18) 0.0070(18)
O12 0.030(2) 0.0177(19) 0.021(2) 0.0005(16) 0.0040(17) 0.0020(17)
C7 0.014(3) 0.031(3) 0.028(3) 0.003(3) 0.006(2) -0.002(2)
C8 0.028(3) 0.023(3) 0.033(3) 0.003(3) 0.007(3) -0.002(3)
O13 0.024(2) 0.044(3) 0.021(2) 0.0120(19) 0.0074(17) 0.0128(19)
O14 0.023(2) 0.042(2) 0.032(2) 0.008(2) 0.0061(19) 0.013(2)
O15 0.029(2) 0.024(2) 0.034(2) 0.0015(18) 0.0046(19) 0.0066(18)
O16 0.021(2) 0.037(2) 0.025(2) 0.0023(19) -0.0038(17) 0.0065(18)
C9 0.028(3) 0.024(3) 0.020(3) 0.001(2) 0.007(2) 0.013(3)
C10 0.023(3) 0.015(3) 0.033(3) 0.000(2) 0.008(3) 0.005(2)
O17 0.028(2) 0.024(2) 0.029(2) 0.0108(18) 0.0055(18) 0.0008(18)
O18 0.028(2) 0.023(2) 0.023(2) 0.0089(17) 0.0028(17) -0.0010(17)
O19 0.036(2) 0.021(2) 0.024(2) -0.0007(17) 0.0087(18) 0.0008(18)
O20 0.038(2) 0.023(2) 0.0167(19) -0.0014(16) 0.0079(17) -0.0044(18)
C11L 0.023(3) 0.016(3) 0.018(3) 0.001(2) 0.002(2) 0.002(2)
C12L 0.019(3) 0.028(3) 0.020(3) -0.008(2) 0.001(2) -0.002(2)
O21L 0.018(2) 0.024(2) 0.031(2) -0.0034(18) 0.0080(17) -0.0017(17)
O22 0.023(2) 0.024(2) 0.037(2) 0.0052(19) 0.0073(18) -0.0054(18)
O23 0.023(2) 0.023(2) 0.035(2) 0.0001(18) 0.0115(18) -0.0016(17)
O24 0.023(2) 0.022(2) 0.043(3) -0.0038(19) 0.0104(19) -0.0085(17)
C1G 0.029(3) 0.036(4) 0.029(3) 0.007(3) 0.005(3) 0.008(3)
Cl1G 0.0612(12) 0.0404(10) 0.0594(12) 0.0162(9) 0.0133(10) 0.0073(9)
Cl2G 0.0578(12) 0.0666(13) 0.0532(11) 0.0005(10) 0.0324(10) -0.0003(10)
Cl3G 0.0639(13) 0.0420(10) 0.0532(11) -0.0180(9) 0.0134(10) -0.0087(9)
Cl4G 0.0298(9) 0.0650(13) 0.0623(12) -0.0014(10) 0.0003(8) 0.0014(9)

loop_
_atom_type_symbol
_atom_type_description
_atom_type_scat_dispersion_real
_atom_type_scat_dispersion_imag
_atom_type_scat_source
C C 0.0181 0.0091 'International Tables Vol C Tables 4.2.6.8 and 6.1.1.4'
H H 0.0000 0.0000 'International Tables Vol C Tables 4.2.6.8 and 6.1.1.4'
N N 0.0311 0.0180 'International Tables Vol C Tables 4.2.6.8 and 6.1.1.4'
O O 0.0492 0.0322 'International Tables Vol C Tables 4.2.6.8 and 6.1.1.4'
P P 0.2955 0.4335 'International Tables Vol C Tables 4.2.6.8 and 6.1.1.4'
Cl Cl 0.3639 0.7018 'International Tables Vol C Tables 4.2.6.8 and 6.1.1.4'
Pd Pd 0.1215 3.9337 'International Tables Vol C Tables 4.2.6.8 and 6.1.1.4'

loop_
_geom_angle_atom_site_label_1
_geom_angle_atom_site_label_2
_geom_angle_atom_site_label_3
_geom_angle
N3 Pd1 N1 75.9(2)
N3 Pd1 O3 99.95(18)
N1 Pd1 O3 175.77(18)
N3 Pd1 O1 177.28(19)
N1 Pd1 O1 101.96(18)
O3 Pd1 O1 82.21(16)
N3 Pd1 P1 38.09(14)
N1 Pd1 P1 37.85(14)
O3 Pd1 P1 137.99(12)
O1 Pd1 P1 139.80(12)
N3 Pd1 Pd2 80.64(15)
N1 Pd1 Pd2 39.41(13)
O3 Pd1 Pd2 139.98(12)
O1 Pd1 Pd2 96.65(12)
P1 Pd1 Pd2 55.08(4)
N3 Pd1 Pd3 38.81(13)
N1 Pd1 Pd3 80.31(14)
O3 Pd1 Pd3 96.07(12)
O1 Pd1 Pd3 139.58(11)
P1 Pd1 Pd3 54.66(3)
Pd2 Pd1 Pd3 59.541(14)
N2 Pd2 N1 76.4(2)
N2 Pd2 O9 99.71(17)
N1 Pd2 O9 175.88(18)
N2 Pd2 O11L 177.46(18)
N1 Pd2 O11L 101.10(18)
O9 Pd2 O11L 82.76(15)
N2 Pd2 P1 38.41(14)
N1 Pd2 P1 38.02(14)
O9 Pd2 P1 138.12(11)
O11L Pd2 P1 139.11(11)
N2 Pd2 Pd3 39.79(13)
N1 Pd2 Pd3 81.49(15)
O9 Pd2 Pd3 94.64(11)
O11L Pd2 Pd3 139.74(11)
P1 Pd2 Pd3 55.24(4)
N2 Pd2 Pd1 82.07(14)
N1 Pd2 Pd1 39.68(13)
O9 Pd2 Pd1 139.02(11)
O11L Pd2 Pd1 95.68(12)
P1 Pd2 Pd1 55.38(4)
Pd3 Pd2 Pd1 60.806(14)
N3 Pd3 N2 76.6(2)
N3 Pd3 O7 99.93(18)
N2 Pd3 O7 176.48(18)
N3 Pd3 O5 176.59(19)
N2 Pd3 O5 100.32(18)
O7 Pd3 O5 83.15(16)
N3 Pd3 P1 38.28(14)
N2 Pd3 P1 38.42(14)
O7 Pd3 P1 138.12(12)
O5 Pd3 P1 138.70(12)
N3 Pd3 Pd2 80.53(14)
N2 Pd3 Pd2 39.33(13)
O7 Pd3 Pd2 140.14(12)
O5 Pd3 Pd2 96.17(12)
P1 Pd3 Pd2 55.19(4)
N3 Pd3 Pd1 38.49(13)
N2 Pd3 Pd1 80.85(13)
O7 Pd3 Pd1 96.13(12)
O5 Pd3 Pd1 140.09(11)
P1 Pd3 Pd1 54.91(3)
Pd2 Pd3 Pd1 59.653(14)
N4 Pd4 N5 76.6(2)
N4 Pd4 O8 100.80(19)
N5 Pd4 O8 177.22(19)
N4 Pd4 O6 176.63(19)
N5 Pd4 O6 100.08(19)
O8 Pd4 O6 82.50(17)
N4 Pd4 P2 37.80(15)
N5 Pd4 P2 38.86(15)
O8 Pd4 P2 138.57(13)
O6 Pd4 P2 138.91(12)
N4 Pd4 Pd6 80.67(15)
N5 Pd4 Pd6 38.74(13)
O8 Pd4 Pd6 140.27(12)
O6 Pd4 Pd6 96.40(12)
P2 Pd4 Pd6 54.72(4)
N4 Pd4 Pd5 39.11(14)
N5 Pd4 Pd5 81.31(14)
O8 Pd4 Pd5 96.05(12)
O6 Pd4 Pd5 140.35(11)
P2 Pd4 Pd5 54.75(3)
Pd6 Pd4 Pd5 60.169(14)
N6 Pd5 N4 76.0(2)
N6 Pd5 O13 177.37(18)
N4 Pd5 O13 101.65(18)
N6 Pd5 O15 100.14(17)
N4 Pd5 O15 176.07(19)
O13 Pd5 O15 82.21(15)
N6 Pd5 P2 38.13(13)
N4 Pd5 P2 37.99(15)
O13 Pd5 P2 139.58(11)
O15 Pd5 P2 138.18(12)
N6 Pd5 Pd4 80.56(13)
N4 Pd5 Pd4 38.55(14)
O13 Pd5 Pd4 96.87(12)
O15 Pd5 Pd4 140.80(12)
P2 Pd5 Pd4 54.97(4)
N6 Pd5 Pd6 38.56(14)
N4 Pd5 Pd6 79.94(15)
O13 Pd5 Pd6 140.27(12)
O15 Pd5 Pd6 96.64(12)
P2 Pd5 Pd6 54.58(4)
Pd4 Pd5 Pd6 59.690(14)
N5 Pd6 N6 77.4(2)
N5 Pd6 O17 99.54(18)
N6 Pd6 O17 176.86(17)
N5 Pd6 O19 177.31(18)
N6 Pd6 O19 99.94(17)
O17 Pd6 O19 83.15(15)
N5 Pd6 P2 39.18(14)
N6 Pd6 P2 38.32(13)
O17 Pd6 P2 138.63(11)
O19 Pd6 P2 138.14(12)
N5 Pd6 Pd4 38.88(13)
N6 Pd6 Pd4 80.88(14)
O17 Pd6 Pd4 96.37(11)
O19 Pd6 Pd4 141.05(11)
P2 Pd6 Pd4 55.23(4)
N5 Pd6 Pd5 81.37(14)
N6 Pd6 Pd5 38.48(13)
O17 Pd6 Pd5 140.95(11)
O19 Pd6 Pd5 96.51(12)
P2 Pd6 Pd5 54.87(3)
Pd4 Pd6 Pd5 60.141(14)
N7 Pd7 N8 76.3(2)
N7 Pd7 O4 99.32(19)
N8 Pd7 O4 175.56(18)
N7 Pd7 O2 177.8(2)
N8 Pd7 O2 102.21(18)
O4 Pd7 O2 82.21(16)
N7 Pd7 P3 38.11(15)
N8 Pd7 P3 38.22(14)
O4 Pd7 P3 137.38(12)
O2 Pd7 P3 140.41(12)
N7 Pd7 Pd9 80.83(15)
N8 Pd7 Pd9 38.99(13)
O4 Pd7 Pd9 140.61(12)
O2 Pd7 Pd9 97.02(12)
P3 Pd7 Pd9 54.95(4)
N7 Pd7 Pd8 38.79(13)
N8 Pd7 Pd8 80.72(13)
O4 Pd7 Pd8 95.61(12)
O2 Pd7 Pd8 139.73(12)
P3 Pd7 Pd8 54.69(3)
Pd9 Pd7 Pd8 60.074(14)
N7 Pd8 N9 76.5(2)
N7 Pd8 O14 100.59(19)
N9 Pd8 O14 177.06(19)
N7 Pd8 O16 177.00(18)
N9 Pd8 O16 100.52(18)
O14 Pd8 O16 82.38(16)
N7 Pd8 P3 38.20(15)
N9 Pd8 P3 38.40(15)
O14 Pd8 P3 138.68(12)
O16 Pd8 P3 138.86(11)
N7 Pd8 Pd9 80.46(15)
N9 Pd8 Pd9 39.08(13)
O14 Pd8 Pd9 141.37(13)
O16 Pd8 Pd9 96.96(12)
P3 Pd8 Pd9 54.82(4)
N7 Pd8 Pd7 38.71(13)
N9 Pd8 Pd7 80.88(13)
O14 Pd8 Pd7 97.17(12)
O16 Pd8 Pd7 140.84(12)
P3 Pd8 Pd7 54.83(3)
Pd9 Pd8 Pd7 59.676(14)
N8 Pd9 N9 76.6(2)
N8 Pd9 O22 100.08(18)
N9 Pd9 O22 176.57(19)
N8 Pd9 O24 177.64(17)
N9 Pd9 O24 101.10(18)
O22 Pd9 O24 82.25(16)
N8 Pd9 P3 38.23(14)
N9 Pd9 P3 38.38(14)
O22 Pd9 P3 138.30(12)
O24 Pd9 P3 139.43(11)
N8 Pd9 Pd7 39.54(13)
N9 Pd9 Pd7 81.37(15)
O22 Pd9 Pd7 95.57(12)
O24 Pd9 Pd7 140.95(12)
P3 Pd9 Pd7 55.05(4)
N8 Pd9 Pd8 81.20(14)
N9 Pd9 Pd8 39.12(13)
O22 Pd9 Pd8 140.14(11)
O24 Pd9 Pd8 97.29(12)
P3 Pd9 Pd8 54.79(3)
Pd7 Pd9 Pd8 60.251(15)
N10 Pd10 N11 76.91(18)
N10 Pd10 O10 100.56(17)
N11 Pd10 O10 176.98(17)
N10 Pd10 O12 176.93(16)
N11 Pd10 O12 100.06(16)
O10 Pd10 O12 82.48(15)
N10 Pd10 P4 38.49(13)
N11 Pd10 P4 38.48(13)
O10 Pd10 P4 139.03(11)
O12 Pd10 P4 138.47(10)
N10 Pd10 Pd11 39.33(13)
N11 Pd10 Pd11 81.24(13)
O10 Pd10 Pd11 95.76(11)
O12 Pd10 Pd11 141.19(11)
P4 Pd10 Pd11 55.06(3)
N10 Pd10 Pd12 81.27(13)
N11 Pd10 Pd12 38.83(12)
O10 Pd10 Pd12 139.55(11)
O12 Pd10 Pd12 96.70(10)
P4 Pd10 Pd12 54.82(3)
Pd11 Pd10 Pd12 60.256(12)
N12 Pd11 N10 76.70(18)
N12 Pd11 O20 100.39(16)
N10 Pd11 O20 177.06(16)
N12 Pd11 O18 176.79(17)
N10 Pd11 O18 100.13(17)
O20 Pd11 O18 82.77(15)
N12 Pd11 P4 38.39(13)
N10 Pd11 P4 38.36(13)
O20 Pd11 P4 138.76(10)
O18 Pd11 P4 138.47(11)
N12 Pd11 Pd10 81.27(12)
N10 Pd11 Pd10 39.28(13)
O20 Pd11 Pd10 140.31(11)
O18 Pd11 Pd10 95.96(11)
P4 Pd11 Pd10 54.85(3)
N12 Pd11 Pd12 39.16(14)
N10 Pd11 Pd12 81.19(13)
O20 Pd11 Pd12 96.29(11)
O18 Pd11 Pd12 140.34(12)
P4 Pd11 Pd12 54.75(3)
Pd10 Pd11 Pd12 60.188(12)
N11 Pd12 N12 76.63(18)
N11 Pd12 O21L 100.49(17)
N12 Pd12 O21L 177.08(16)
N11 Pd12 O23 177.21(17)
N12 Pd12 O23 100.62(17)
O21L Pd12 O23 82.26(16)
N11 Pd12 P4 38.31(13)
N12 Pd12 P4 38.39(13)
O21L Pd12 P4 138.75(11)
O23 Pd12 P4 138.92(11)
N11 Pd12 Pd10 39.06(12)
N12 Pd12 Pd10 80.59(12)
O21L Pd12 Pd10 96.90(10)
O23 Pd12 Pd10 141.41(12)
P4 Pd12 Pd10 54.59(3)
N11 Pd12 Pd11 80.81(12)
N12 Pd12 Pd11 38.90(13)
O21L Pd12 Pd11 140.66(11)
O23 Pd12 Pd11 97.37(11)
P4 Pd12 Pd11 54.71(3)
Pd10 Pd12 Pd11 59.556(13)
O11 P1 N1 121.2(3)
O11 P1 N3 121.7(3)
N1 P1 N3 94.5(2)
O11 P1 N2 122.3(3)
N1 P1 N2 94.7(2)
N3 P1 N2 95.5(2)
O11 P1 Pd2 139.5(2)
N1 P1 Pd2 47.43(17)
N3 P1 Pd2 98.75(17)
N2 P1 Pd2 47.27(16)
O11 P1 Pd3 138.8(2)
N1 P1 Pd3 100.05(17)
N3 P1 Pd3 47.76(16)
N2 P1 Pd3 47.89(16)
Pd2 P1 Pd3 69.57(4)
O11 P1 Pd1 137.5(2)
N1 P1 Pd1 47.55(17)
N3 P1 Pd1 47.07(16)
N2 P1 Pd1 100.14(16)
Pd2 P1 Pd1 69.54(4)
Pd3 P1 Pd1 70.44(4)
O21 P2 N4 122.7(3)
O21 P2 N6 121.3(3)
N4 P2 N6 95.0(2)
O21 P2 N5 121.8(2)
N4 P2 N5 94.0(2)
N6 P2 N5 94.8(2)
O21 P2 Pd6 137.5(2)
N4 P2 Pd6 99.82(17)
N6 P2 Pd6 47.58(17)
N5 P2 Pd6 47.42(16)
O21 P2 Pd5 138.2(2)
N4 P2 Pd5 47.94(17)
N6 P2 Pd5 47.20(16)
N5 P2 Pd5 99.94(16)
Pd6 P2 Pd5 70.55(4)
O21 P2 Pd4 139.3(2)
N4 P2 Pd4 46.90(17)
N6 P2 Pd4 99.41(16)
N5 P2 Pd4 47.19(16)
Pd6 P2 Pd4 70.05(4)
Pd5 P2 Pd4 70.28(4)
O31 P3 N7 122.1(3)
O31 P3 N8 121.4(2)
N7 P3 N8 95.3(2)
O31 P3 N9 120.9(3)
N7 P3 N9 95.4(2)
N8 P3 N9 95.0(3)
O31 P3 Pd8 138.10(19)
N7 P3 Pd8 47.66(16)
N8 P3 Pd8 100.53(16)
N9 P3 Pd8 47.86(17)
O31 P3 Pd9 138.2(2)
N7 P3 Pd9 99.74(18)
N8 P3 Pd9 47.28(17)
N9 P3 Pd9 47.78(17)
Pd8 P3 Pd9 70.39(4)
O31 P3 Pd7 138.8(2)
N7 P3 Pd7 47.42(16)
N8 P3 Pd7 48.00(16)
N9 P3 Pd7 100.32(16)
Pd8 P3 Pd7 70.48(4)
Pd9 P3 Pd7 70.00(4)
O41 P4 N10 120.8(2)
O41 P4 N12 122.7(2)
N10 P4 N12 95.4(2)
O41 P4 N11 120.1(2)
N10 P4 N11 95.9(2)
N12 P4 N11 95.5(2)
O41 P4 Pd10 136.88(17)
N10 P4 Pd10 47.82(15)
N12 P4 Pd10 100.42(18)
N11 P4 Pd10 48.11(14)
O41 P4 Pd11 139.59(17)
N10 P4 Pd11 47.71(15)
N12 P4 Pd11 47.70(16)
N11 P4 Pd11 100.30(16)
Pd10 P4 Pd11 70.09(4)
O41 P4 Pd12 138.30(17)
N10 P4 Pd12 100.84(17)
N12 P4 Pd12 48.06(16)
N11 P4 Pd12 47.56(15)
Pd10 P4 Pd12 70.59(4)
Pd11 P4 Pd12 70.54(4)
C11 N1 P1 126.4(4)
C11 N1 Pd2 117.8(4)
P1 N1 Pd2 94.6(2)
C11 N1 Pd1 117.1(4)
P1 N1 Pd1 94.6(2)
Pd2 N1 Pd1 100.9(2)
C13 C11 N1 110.4(6)
C13 C11 C12 114.8(6)
N1 C11 C12 108.3(5)
C13 C11 H11 107.7
N1 C11 H11 107.7
C12 C11 H11 107.7
C11 C12 H12A 109.5
C11 C12 H12B 109.5
H12A C12 H12B 109.5
C11 C12 H12C 109.5
H12A C12 H12C 109.5
H12B C12 H12C 109.5
C11 C13 H13A 109.5
C11 C13 H13B 109.5
H13A C13 H13B 109.5
C11 C13 H13C 109.5
H13A C13 H13C 109.5
H13B C13 H13C 109.5
C21 N2 P1 125.9(4)
C21 N2 Pd2 118.2(4)
P1 N2 Pd2 94.3(2)
C21 N2 Pd3 118.1(4)
P1 N2 Pd3 93.7(2)
Pd2 N2 Pd3 100.87(19)
N2 C21 C23 113.4(6)
N2 C21 C22 110.8(5)
C23 C21 C22 110.4(6)
N2 C21 H21 107.3
C23 C21 H21 107.3
C22 C21 H21 107.3
C21 C22 H22A 109.5
C21 C22 H22B 109.5
H22A C22 H22B 109.5
C21 C22 H22C 109.5
H22A C22 H22C 109.5
H22B C22 H22C 109.5
C21 C23 H23A 109.5
C21 C23 H23B 109.5
H23A C23 H23B 109.5
C21 C23 H23C 109.5
H23A C23 H23C 109.5
H23B C23 H23C 109.5
C31 N3 P1 125.2(4)
C31 N3 Pd1 117.4(4)
P1 N3 Pd1 94.8(2)
C31 N3 Pd3 117.7(4)
P1 N3 Pd3 94.0(2)
Pd1 N3 Pd3 102.7(2)
N3 C31 C32 110.4(5)
N3 C31 C33 110.3(5)
C32 C31 C33 113.0(6)
N3 C31 H31 107.6
C32 C31 H31 107.6
C33 C31 H31 107.6
C31 C32 H32A 109.5
C31 C32 H32B 109.5
H32A C32 H32B 109.5
C31 C32 H32C 109.5
H32A C32 H32C 109.5
H32B C32 H32C 109.5
C31 C33 H33A 109.5
C31 C33 H33B 109.5
H33A C33 H33B 109.5
C31 C33 H33C 109.5
H33A C33 H33C 109.5
H33B C33 H33C 109.5
C41 N4 P2 125.7(4)
C41 N4 Pd4 117.4(4)
P2 N4 Pd4 95.3(2)
C41 N4 Pd5 117.1(4)
P2 N4 Pd5 94.1(2)
Pd4 N4 Pd5 102.3(2)
N4 C41 C42 111.0(6)
N4 C41 C43 110.9(6)
C42 C41 C43 112.4(6)
N4 C41 H41 107.4
C42 C41 H41 107.4
C43 C41 H41 107.4
C41 C42 H42A 109.5
C41 C42 H42B 109.5
H42A C42 H42B 109.5
C41 C42 H42C 109.5
H42A C42 H42C 109.5
H42B C42 H42C 109.5
C41 C43 H43A 109.5
C41 C43 H43B 109.5
H43A C43 H43B 109.5
C41 C43 H43C 109.5
H43A C43 H43C 109.5
H43B C43 H43C 109.5
C51 N5 P2 124.7(4)
C51 N5 Pd6 118.6(4)
P2 N5 Pd6 93.4(2)
C51 N5 Pd4 118.2(4)
P2 N5 Pd4 93.9(2)
Pd6 N5 Pd4 102.38(19)
N5 C51 C52 112.0(6)
N5 C51 C53 111.0(5)
C52 C51 C53 114.7(5)
N5 C51 H51 106.2
C52 C51 H51 106.2
C53 C51 H51 106.2
C51 C52 H52A 109.5
C51 C52 H52B 109.5
H52A C52 H52B 109.5
C51 C52 H52C 109.5
H52A C52 H52C 109.5
H52B C52 H52C 109.5
C51 C53 H53A 109.5
C51 C53 H53B 109.5
H53A C53 H53B 109.5
C51 C53 H53C 109.5
H53A C53 H53C 109.5
H53B C53 H53C 109.5
C61 N6 P2 126.4(4)
C61 N6 Pd5 117.8(4)
P2 N6 Pd5 94.7(2)
C61 N6 Pd6 116.0(4)
P2 N6 Pd6 94.1(2)
Pd5 N6 Pd6 103.0(2)
C62 C61 N6 111.0(5)
C62 C61 C63 109.5(6)
N6 C61 C63 110.0(6)
C62 C61 H61 108.8
N6 C61 H61 108.8
C63 C61 H61 108.8
C61 C62 H62A 109.5
C61 C62 H62B 109.5
H62A C62 H62B 109.5
C61 C62 H62C 109.5
H62A C62 H62C 109.5
H62B C62 H62C 109.5
C61 C63 H63A 109.5
C61 C63 H63B 109.5
H63A C63 H63B 109.5
C61 C63 H63C 109.5
H63A C63 H63C 109.5
H63B C63 H63C 109.5
C71 N7 P3 126.5(4)
C71 N7 Pd7 116.2(4)
P3 N7 Pd7 94.5(2)
C71 N7 Pd8 117.9(4)
P3 N7 Pd8 94.1(2)
Pd7 N7 Pd8 102.5(2)
N7 C71 C73 111.4(6)
N7 C71 C72 111.8(5)
C73 C71 C72 111.5(6)
N7 C71 H71 107.3
C73 C71 H71 107.3
C72 C71 H71 107.3
C71 C72 H72A 109.5
C71 C72 H72B 109.5
H72A C72 H72B 109.5
C71 C72 H72C 109.5
H72A C72 H72C 109.5
H72B C72 H72C 109.5
C71 C73 H73A 109.5
C71 C73 H73B 109.5
H73A C73 H73B 109.5
C71 C73 H73C 109.5
H73A C73 H73C 109.5
H73B C73 H73C 109.5
C81 N8 P3 125.4(4)
C81 N8 Pd9 117.5(4)
P3 N8 Pd9 94.5(2)
C81 N8 Pd7 118.7(4)
P3 N8 Pd7 93.8(2)
Pd9 N8 Pd7 101.46(19)
C82 C81 C83 114.0(6)
C82 C81 N8 110.7(6)
C83 C81 N8 111.1(6)
C82 C81 H81 106.8
C83 C81 H81 106.8
N8 C81 H81 106.8
C81 C82 H82A 109.5
C81 C82 H82B 109.5
H82A C82 H82B 109.5
C81 C82 H82C 109.5
H82A C82 H82C 109.5
H82B C82 H82C 109.5
C81 C83 H83A 109.5
C81 C83 H83B 109.5
H83A C83 H83B 109.5
C81 C83 H83C 109.5
H83A C83 H83C 109.5
H83B C83 H83C 109.5
C91 N9 P3 128.0(4)
C91 N9 Pd9 116.3(4)
P3 N9 Pd9 93.8(2)
C91 N9 Pd8 117.7(4)
P3 N9 Pd8 93.7(2)
Pd9 N9 Pd8 101.80(19)
N9 C91 C93 111.4(5)
N9 C91 C92 110.0(6)
C93 C91 C92 111.1(5)
N9 C91 H91 108.1
C93 C91 H91 108.1
C92 C91 H91 108.1
C91 C92 H92A 109.5
C91 C92 H92B 109.5
H92A C92 H92B 109.5
C91 C92 H92C 109.5
H92A C92 H92C 109.5
H92B C92 H92C 109.5
C91 C93 H93A 109.5
C91 C93 H93B 109.5
H93A C93 H93B 109.5
C91 C93 H93C 109.5
H93A C93 H93C 109.5
H93B C93 H93C 109.5
C101 N10 P4 125.0(4)
C101 N10 Pd10 119.0(4)
P4 N10 Pd10 93.7(2)
C101 N10 Pd11 118.1(4)
P4 N10 Pd11 93.9(2)
Pd10 N10 Pd11 101.4(2)
N10 C101 C102 109.3(5)
N10 C101 C103 110.0(5)
C102 C101 C103 113.1(6)
N10 C101 H101 108.1
C102 C101 H101 108.1
C103 C101 H101 108.1
C101 C102 H10A 109.5
C101 C102 H10B 109.5
H10A C102 H10B 109.5
C101 C102 H10C 109.5
H10A C102 H10C 109.5
H10B C102 H10C 109.5
C101 C103 H10D 109.5
C101 C103 H10E 109.5
H10D C103 H10E 109.5
C101 C103 H10F 109.5
H10D C103 H10F 109.5
H10E C103 H10F 109.5
C111 N11 P4 125.2(4)
C111 N11 Pd12 118.7(3)
P4 N11 Pd12 94.1(2)
C111 N11 Pd10 117.7(3)
P4 N11 Pd10 93.4(2)
Pd12 N11 Pd10 102.12(19)
N11 C111 C113 110.4(4)
N11 C111 C112 109.3(5)
C113 C111 C112 111.8(5)
N11 C111 H111 108.4
C113 C111 H111 108.4
C112 C111 H111 108.4
C111 C112 H11A 109.5
C111 C112 H11B 109.5
H11A C112 H11B 109.5
C111 C112 H11C 109.5
H11A C112 H11C 109.5
H11B C112 H11C 109.5
C111 C113 H11D 109.5
C111 C113 H11E 109.5
H11D C113 H11E 109.5
C111 C113 H11F 109.5
H11D C113 H11F 109.5
H11E C113 H11F 109.5
C121 N12 P4 127.7(4)
C121 N12 Pd11 116.8(3)
P4 N12 Pd11 93.9(2)
C121 N12 Pd12 117.4(3)
P4 N12 Pd12 93.6(2)
Pd11 N12 Pd12 101.9(2)
N12 C121 C122 111.7(5)
N12 C121 C123 110.1(5)
C122 C121 C123 114.1(5)
N12 C121 H121 106.9
C122 C121 H121 106.9
C123 C121 H121 106.9
C121 C122 H12D 109.5
C121 C122 H12E 109.5
H12D C122 H12E 109.5
C121 C122 H12F 109.5
H12D C122 H12F 109.5
H12E C122 H12F 109.5
C121 C123 H12G 109.5
C121 C123 H12H 109.5
H12G C123 H12H 109.5
C121 C123 H12I 109.5
H12G C123 H12I 109.5
H12H C123 H12I 109.5
O1 C1 O2 124.9(6)
O1 C1 C2 117.4(5)
O2 C1 C2 117.6(5)
O3 C2 O4 122.6(6)
O3 C2 C1 119.3(5)
O4 C2 C1 118.1(5)
C1 O1 Pd1 110.7(4)
C1 O2 Pd7 111.2(4)
C2 O3 Pd1 109.8(4)
C2 O4 Pd7 110.6(4)
O6 C3 O5 123.3(6)
O6 C3 C4 118.8(5)
O5 C3 C4 117.9(5)
O8 C4 O7 123.8(6)
O8 C4 C3 118.1(5)
O7 C4 C3 118.1(5)
C3 O5 Pd3 110.1(4)
C3 O6 Pd4 110.0(4)
C4 O7 Pd3 110.6(4)
C4 O8 Pd4 109.8(4)
O10 C5 O9 124.9(5)
O10 C5 C6 117.8(5)
O9 C5 C6 117.3(5)
O12 C6 O11L 123.7(5)
O12 C6 C5 118.1(5)
O11L C6 C5 118.1(5)
C5 O9 Pd2 110.9(4)
C5 O10 Pd10 111.1(3)
C6 O11L Pd2 110.3(3)
C6 O12 Pd10 110.1(3)
O13 C7 O14 124.5(6)
O13 C7 C8 118.3(5)
O14 C7 C8 117.2(5)
O16 C8 O15 124.8(6)
O16 C8 C7 118.7(5)
O15 C8 C7 116.5(5)
C7 O13 Pd5 111.0(4)
C7 O14 Pd8 110.6(4)
C8 O15 Pd5 111.3(4)
C8 O16 Pd8 110.6(4)
O18 C9 O17 123.4(5)
O18 C9 C10 118.8(5)
O17 C9 C10 117.7(5)
O19 C10 O20 123.0(5)
O19 C10 C9 118.9(5)
O20 C10 C9 118.1(5)
C9 O17 Pd6 110.0(4)
C9 O18 Pd11 109.7(3)
C10 O19 Pd6 109.2(3)
C10 O20 Pd11 110.0(3)
O21L C11L O22 124.4(5)
O21L C11L C12L 117.6(5)
O22 C11L C12L 118.0(5)
O23 C12L O24 124.5(5)
O23 C12L C11L 118.2(5)
O24 C12L C11L 117.2(5)
C11L O21L Pd12 110.9(3)
C11L O22 Pd9 110.4(3)
C12L O23 Pd12 110.2(4)
C12L O24 Pd9 111.0(4)
Cl4G C1G Cl2G 110.1(3)
Cl4G C1G Cl1G 109.6(4)
Cl2G C1G Cl1G 109.8(4)
Cl4G C1G Cl3G 109.1(3)
Cl2G C1G Cl3G 109.6(4)
Cl1G C1G Cl3G 108.7(3)

loop_
_geom_bond_atom_site_label_1
_geom_bond_atom_site_label_2
_geom_bond_distance
Pd1 N3 2.012(5)
Pd1 N1 2.027(5)
Pd1 O3 2.059(4)
Pd1 O1 2.067(4)
Pd1 P1 2.7377(16)
Pd1 Pd2 3.1167(7)
Pd1 Pd3 3.1528(6)
Pd2 N2 2.009(5)
Pd2 N1 2.015(5)
Pd2 O9 2.058(4)
Pd2 O11L 2.070(4)
Pd2 P1 2.7277(17)
Pd2 Pd3 3.1132(6)
Pd3 N3 2.025(5)
Pd3 N2 2.029(5)
Pd3 O7 2.037(4)
Pd3 O5 2.064(4)
Pd3 P1 2.7293(16)
Pd4 N4 2.005(5)
Pd4 N5 2.011(5)
Pd4 O8 2.059(4)
Pd4 O6 2.061(4)
Pd4 P2 2.7343(16)
Pd4 Pd6 3.1289(6)
Pd4 Pd5 3.1432(6)
Pd5 N6 2.008(5)
Pd5 N4 2.030(5)
Pd5 O13 2.055(4)
Pd5 O15 2.054(4)
Pd5 P2 2.7270(15)
Pd5 Pd6 3.1441(6)
Pd6 N5 2.005(5)
Pd6 N6 2.011(5)
Pd6 O17 2.058(4)
Pd6 O19 2.057(4)
Pd6 P2 2.7175(17)
Pd7 N7 2.017(5)
Pd7 N8 2.034(5)
Pd7 O4 2.048(4)
Pd7 O2 2.060(4)
Pd7 P3 2.7310(16)
Pd7 Pd9 3.1308(6)
Pd7 Pd8 3.1490(6)
Pd8 N7 2.021(5)
Pd8 N9 2.026(5)
Pd8 O14 2.064(4)
Pd8 O16 2.066(4)
Pd8 P3 2.7265(15)
Pd8 Pd9 3.1435(6)
Pd9 N8 2.010(5)
Pd9 N9 2.025(5)
Pd9 O22 2.056(4)
Pd9 O24 2.055(4)
Pd9 P3 2.7275(17)
Pd10 N10 2.018(4)
Pd10 N11 2.026(4)
Pd10 O10 2.062(4)
Pd10 O12 2.072(4)
Pd10 P4 2.7171(15)
Pd10 Pd11 3.1243(6)
Pd10 Pd12 3.1443(5)
Pd11 N12 2.019(5)
Pd11 N10 2.020(4)
Pd11 O20 2.063(4)
Pd11 O18 2.076(4)
Pd11 P4 2.7240(15)
Pd11 Pd12 3.1465(5)
Pd12 N11 2.016(4)
Pd12 N12 2.031(5)
Pd12 O21L 2.055(4)
Pd12 O23 2.064(4)
Pd12 P4 2.7251(16)
P1 O11 1.457(4)
P1 N1 1.685(5)
P1 N3 1.695(5)
P1 N2 1.700(5)
P2 O21 1.478(4)
P2 N4 1.683(5)
P2 N6 1.689(5)
P2 N5 1.720(5)
P3 O31 1.444(4)
P3 N7 1.691(5)
P3 N8 1.693(5)
P3 N9 1.697(5)
P4 O41 1.453(4)
P4 N10 1.694(5)
P4 N12 1.695(4)
P4 N11 1.694(5)
N1 C11 1.512(7)
C11 C13 1.495(10)
C11 C12 1.542(9)
C11 H11 1.0000
C12 H12A 0.9800
C12 H12B 0.9800
C12 H12C 0.9800
C13 H13A 0.9800
C13 H13B 0.9800
C13 H13C 0.9800
N2 C21 1.481(7)
C21 C23 1.488(8)
C21 C22 1.534(9)
C21 H21 1.0000
C22 H22A 0.9800
C22 H22B 0.9800
C22 H22C 0.9800
C23 H23A 0.9800
C23 H23B 0.9800
C23 H23C 0.9800
N3 C31 1.500(8)
C31 C32 1.514(8)
C31 C33 1.535(8)
C31 H31 1.0000
C32 H32A 0.9800
C32 H32B 0.9800
C32 H32C 0.9800
C33 H33A 0.9800
C33 H33B 0.9800
C33 H33C 0.9800
N4 C41 1.494(8)
C41 C42 1.525(9)
C41 C43 1.565(9)
C41 H41 1.0000
C42 H42A 0.9800
C42 H42B 0.9800
C42 H42C 0.9800
C43 H43A 0.9800
C43 H43B 0.9800
C43 H43C 0.9800
N5 C51 1.494(7)
C51 C52 1.493(9)
C51 C53 1.541(9)
C51 H51 1.0000
C52 H52A 0.9800
C52 H52B 0.9800
C52 H52C 0.9800
C53 H53A 0.9800
C53 H53B 0.9800
C53 H53C 0.9800
N6 C61 1.505(7)
C61 C62 1.505(8)
C61 C63 1.538(9)
C61 H61 1.0000
C62 H62A 0.9800
C62 H62B 0.9800
C62 H62C 0.9800
C63 H63A 0.9800
C63 H63B 0.9800
C63 H63C 0.9800
N7 C71 1.486(8)
C71 C73 1.491(8)
C71 C72 1.508(8)
C71 H71 1.0000
C72 H72A 0.9800
C72 H72B 0.9800
C72 H72C 0.9800
C73 H73A 0.9800
C73 H73B 0.9800
C73 H73C 0.9800
N8 C81 1.516(7)
C81 C82 1.468(10)
C81 C83 1.509(9)
C81 H81 1.0000
C82 H82A 0.9800
C82 H82B 0.9800
C82 H82C 0.9800
C83 H83A 0.9800
C83 H83B 0.9800
C83 H83C 0.9800
N9 C91 1.480(7)
C91 C93 1.547(8)
C91 C92 1.562(9)
C91 H91 1.0000
C92 H92A 0.9800
C92 H92B 0.9800
C92 H92C 0.9800
C93 H93A 0.9800
C93 H93B 0.9800
C93 H93C 0.9800
N10 C101 1.489(7)
C101 C102 1.540(9)
C101 C103 1.546(9)
C101 H101 1.0000
C102 H10A 0.9800
C102 H10B 0.9800
C102 H10C 0.9800
C103 H10D 0.9800
C103 H10E 0.9800
C103 H10F 0.9800
N11 C111 1.495(6)
C111 C113 1.529(8)
C111 C112 1.536(8)
C111 H111 1.0000
C112 H11A 0.9800
C112 H11B 0.9800
C112 H11C 0.9800
C113 H11D 0.9800
C113 H11E 0.9800
C113 H11F 0.9800
N12 C121 1.482(7)
C121 C122 1.493(8)
C121 C123 1.518(8)
C121 H121 1.0000
C122 H12D 0.9800
C122 H12E 0.9800
C122 H12F 0.9800
C123 H12G 0.9800
C123 H12H 0.9800
C123 H12I 0.9800
C1 O1 1.257(7)
C1 O2 1.258(6)
C1 C2 1.517(8)
C2 O3 1.260(7)
C2 O4 1.276(7)
C3 O6 1.255(6)
C3 O5 1.283(7)
C3 C4 1.514(9)
C4 O8 1.272(7)
C4 O7 1.290(7)
C5 O10 1.241(7)
C5 O9 1.266(6)
C5 C6 1.557(7)
C6 O12 1.251(6)
C6 O11L 1.257(6)
C7 O13 1.251(6)
C7 O14 1.273(7)
C7 C8 1.541(8)
C8 O16 1.244(6)
C8 O15 1.270(7)
C9 O18 1.262(7)
C9 O17 1.263(6)
C9 C10 1.528(7)
C10 O19 1.272(7)
C10 O20 1.276(7)
C11L O21L 1.260(7)
C11L O22 1.264(6)
C11L C12L 1.530(7)
C12L O23 1.259(7)
C12L O24 1.266(7)
C1G Cl4G 1.750(6)
C1G Cl2G 1.751(7)
C1G Cl1G 1.759(6)
C1G Cl3G 1.770(6)

loop_
_platon_squeeze_void_nr
_platon_squeeze_void_average_x
_platon_squeeze_void_average_y
_platon_squeeze_void_average_z
_platon_squeeze_void_volume
_platon_squeeze_void_count_electrons
_platon_squeeze_void_content
1 0.000 0.291 0.036 5179 1825 ' '
